data_7037620
loop_
_publ_author_name
'Wang, Yongli'
'Guo, Wenzhen'
'Liu, Dongling'
'Yang, Ying'
'Zheng, Wenjun'

_publ_section_title
;
 1,2,4-Diazaphospholide complexes of yttrium(iii), dysprosium(iii),
 erbium(iii), and europium(ii,iii): synthesis, X-ray structural
 characterization, and EPR analysis.
;
_journal_issue 3
_journal_name_full 'Dalton transactions (Cambridge, England : 2003)'
_journal_page_first 899
_journal_page_last 903
_journal_paper_doi 10.1039/c5dt04285b
_journal_volume 45
_journal_year 2016
_chemical_formula_moiety 'C38 H70 N6 O2 P3 Y'
_chemical_formula_sum 'C38 H70 N6 O2 P3 Y'
_chemical_formula_weight 824.82
_chemical_name_systematic
; 
 ? 
;
_space_group_crystal_system monoclinic
_space_group_IT_number 15
_space_group_name_Hall '-C 2yc'
_space_group_name_H-M_alt 'C 1 2/c 1'
_symmetry_space_group_name_Hall '-C 2yc'
_symmetry_space_group_name_H-M 'C 1 2/c 1'
_atom_sites_solution_hydrogens geom
_audit_creation_method SHELXL-2013
_audit_update_record
;
2015-12-02 deposited with the CCDC.
2015-12-04 downloaded from the CCDC.
;
_cell_angle_alpha 90
_cell_angle_beta 102.581(5)
_cell_angle_gamma 90
_cell_formula_units_Z 4
_cell_length_a 18.6548(8)
_cell_length_b 12.8018(6)
_cell_length_c 20.0600(9)
_cell_measurement_reflns_used 2096
_cell_measurement_temperature 293(2)
_cell_measurement_theta_max 24.139
_cell_measurement_theta_min 3.364
_cell_volume 4675.6(4)
_computing_cell_refinement 'Bruker FRAMBO'
_computing_data_collection 'Bruker FRAMBO'
_computing_data_reduction 'Bruker SAINT'
_computing_molecular_graphics 'Bruker SHELXTL'
_computing_publication_material 'Bruker SHELXTL'
_computing_structure_refinement 'SHELXL-2013 (Sheldrick, 2013)'
_computing_structure_solution 'Bruker SHELXTL'
_diffrn_ambient_temperature 293(2)
_diffrn_measured_fraction_theta_full 0.999
_diffrn_measured_fraction_theta_max 0.999
_diffrn_measurement_device_type 'Xcalibur, Eos, CCD area detector'
_diffrn_measurement_method 'phi and omega scans'
_diffrn_radiation_type MoK\a
_diffrn_radiation_wavelength 0.71073
_diffrn_reflns_av_R_equivalents 0.0391
_diffrn_reflns_av_unetI/netI 0.0692
_diffrn_reflns_laue_measured_fraction_full 0.999
_diffrn_reflns_laue_measured_fraction_max 0.999
_diffrn_reflns_limit_h_max 22
_diffrn_reflns_limit_h_min -21
_diffrn_reflns_limit_k_max 15
_diffrn_reflns_limit_k_min -15
_diffrn_reflns_limit_l_max 15
_diffrn_reflns_limit_l_min -24
_diffrn_reflns_number 9737
_diffrn_reflns_point_group_measured_fraction_full 0.999
_diffrn_reflns_point_group_measured_fraction_max 0.999
_diffrn_reflns_theta_full 25.242
_diffrn_reflns_theta_max 25.999
_diffrn_reflns_theta_min 2.664
_exptl_absorpt_coefficient_mu 1.385
_exptl_absorpt_correction_T_max 1.0000
_exptl_absorpt_correction_T_min 0.7945
_exptl_absorpt_correction_type multi-scan
_exptl_absorpt_process_details sadabs
_exptl_crystal_colour colourless
_exptl_crystal_density_diffrn 1.172
_exptl_crystal_description prismatic
_exptl_crystal_F_000 1760
_exptl_crystal_size_max 0.187
_exptl_crystal_size_mid 0.156
_exptl_crystal_size_min 0.112
_refine_diff_density_max 0.370
_refine_diff_density_min -0.275
_refine_diff_density_rms 0.054
_refine_ls_extinction_method none
_refine_ls_goodness_of_fit_ref 0.972
_refine_ls_hydrogen_treatment constr
_refine_ls_matrix_type full
_refine_ls_number_parameters 298
_refine_ls_number_reflns 4584
_refine_ls_number_restraints 42
_refine_ls_restrained_S_all 1.006
_refine_ls_R_factor_all 0.0788
_refine_ls_R_factor_gt 0.0495
_refine_ls_shift/su_max 0.001
_refine_ls_shift/su_mean 0.000
_refine_ls_structure_factor_coef Fsqd
_refine_ls_weighting_details
; 
 w=1/[\s^2^(Fo^2^)+(0.0460P)^2^] 
 where P=(Fo^2^+2Fc^2^)/3 
;
_refine_ls_weighting_scheme calc
_refine_ls_wR_factor_gt 0.0941
_refine_ls_wR_factor_ref 0.1009
_reflns_Friedel_coverage 0.264
_reflns_friedel_fraction_full 0.279
_reflns_friedel_fraction_max 0.264
_reflns_number_gt 3382
_reflns_number_total 4584
_reflns_threshold_expression 'I > 2\s(I)'
_cod_data_source_file c5dt04285b2.cif
_cod_data_source_block compound2
_cod_depositor_comments 'Adding full bibliography for 7037620--7037625.cif.'
_cod_database_code 7037620
_shelx_space_group_comment
; 
The symmetry employed for this shelxl refinement is uniquely defined 
by the following loop, which should always be used as a source of 
symmetry information in preference to the above space-group names. 
They are only intended as comments. 
;
_shelx_estimated_absorpt_t_min 0.782
_shelx_estimated_absorpt_t_max 0.860
_shelxl_version_number 2013-2

loop_
_space_group_symop_operation_xyz
'x, y, z'
'-x, y, -z+1/2'
'x+1/2, y+1/2, z'
'-x+1/2, y+1/2, -z+1/2'
'-x, -y, -z'
'x, -y, z-1/2'
'-x+1/2, -y+1/2, -z'
'x+1/2, -y+1/2, z-1/2'

loop_
_atom_site_label
_atom_site_type_symbol
_atom_site_fract_x
_atom_site_fract_y
_atom_site_fract_z
_atom_site_U_iso_or_equiv
_atom_site_adp_type
_atom_site_occupancy
_atom_site_site_symmetry_order
_atom_site_calc_flag
_atom_site_refinement_flags_posn
_atom_site_refinement_flags_adp
_atom_site_refinement_flags_occupancy
_atom_site_disorder_assembly
_atom_site_disorder_group
Y1 Y 0.5000 0.33121(3) 0.2500 0.03392(14) Uani 1 2 d S T P . .
P1 P 0.61848(5) 0.45053(7) 0.07569(4) 0.0560(3) Uani 1 1 d . . . . .
P3 P 0.5000 -0.04250(10) 0.2500 0.0837(5) Uani 1 2 d S T P . .
O1 O 0.38939(10) 0.37867(16) 0.17119(9) 0.0484(5) Uani 1 1 d . . . . .
N1 N 0.56868(13) 0.34198(17) 0.16453(11) 0.0411(6) Uani 1 1 d . . . . .
N2 N 0.54985(12) 0.44427(18) 0.17512(11) 0.0396(6) Uani 1 1 d . . . . .
N5 N 0.46753(12) 0.15258(17) 0.22571(12) 0.0461(6) Uani 1 1 d . . . . .
C1 C 0.60554(16) 0.3324(2) 0.11461(13) 0.0451(7) Uani 1 1 d . . . . .
C2 C 0.57223(15) 0.5110(2) 0.13299(14) 0.0418(7) Uani 1 1 d . . . . .
C3 C 0.6347(2) 0.2255(3) 0.09948(16) 0.0620(9) Uani 1 1 d D . . . .
C4 C 0.5773(7) 0.1435(8) 0.0952(10) 0.109(5) Uani 0.66(3) 1 d D . P A 1
H4A H 0.5632 0.1380 0.1383 0.164 Uiso 0.66(3) 1 calc R U P A 1
H4B H 0.5964 0.0777 0.0841 0.164 Uiso 0.66(3) 1 calc R U P A 1
H4C H 0.5351 0.1619 0.0604 0.164 Uiso 0.66(3) 1 calc R U P A 1
C5 C 0.6991(7) 0.2037(11) 0.1589(6) 0.121(5) Uani 0.66(3) 1 d D . P A 1
H5A H 0.7321 0.2622 0.1652 0.181 Uiso 0.66(3) 1 calc R U P A 1
H5B H 0.7246 0.1423 0.1492 0.181 Uiso 0.66(3) 1 calc R U P A 1
H5C H 0.6813 0.1927 0.1998 0.181 Uiso 0.66(3) 1 calc R U P A 1
C6 C 0.6592(10) 0.2318(16) 0.0314(7) 0.126(6) Uani 0.66(3) 1 d D . P A 1
H6A H 0.6174 0.2460 -0.0048 0.189 Uiso 0.66(3) 1 calc R U P A 1
H6B H 0.6808 0.1665 0.0228 0.189 Uiso 0.66(3) 1 calc R U P A 1
H6C H 0.6946 0.2867 0.0336 0.189 Uiso 0.66(3) 1 calc R U P A 1
C4A C 0.5673(14) 0.154(2) 0.0736(19) 0.139(13) Uani 0.34(3) 1 d D U P A 2
H4A1 H 0.5445 0.1721 0.0275 0.209 Uiso 0.34(3) 1 calc R U P A 2
H4A2 H 0.5326 0.1624 0.1022 0.209 Uiso 0.34(3) 1 calc R U P A 2
H4A3 H 0.5831 0.0822 0.0751 0.209 Uiso 0.34(3) 1 calc R U P A 2
C5A C 0.678(2) 0.170(3) 0.1617(8) 0.22(2) Uani 0.34(3) 1 d D . P A 2
H5A1 H 0.7053 0.1132 0.1474 0.334 Uiso 0.34(3) 1 calc R U P A 2
H5A2 H 0.6454 0.1428 0.1882 0.334 Uiso 0.34(3) 1 calc R U P A 2
H5A3 H 0.7119 0.2180 0.1888 0.334 Uiso 0.34(3) 1 calc R U P A 2
C6A C 0.6768(15) 0.225(3) 0.0437(11) 0.077(7) Uani 0.34(3) 1 d D U P A 2
H6A1 H 0.6472 0.2544 0.0030 0.115 Uiso 0.34(3) 1 calc R U P A 2
H6A2 H 0.6894 0.1541 0.0348 0.115 Uiso 0.34(3) 1 calc R U P A 2
H6A3 H 0.7209 0.2651 0.0577 0.115 Uiso 0.34(3) 1 calc R U P A 2
C7 C 0.55955(18) 0.6277(2) 0.13868(16) 0.0519(8) Uani 1 1 d . . . . .
C8 C 0.5740(3) 0.6849(3) 0.07522(19) 0.0881(13) Uani 1 1 d . . . . .
H8A H 0.5660 0.7585 0.0795 0.132 Uiso 1 1 calc R U . . .
H8B H 0.5412 0.6588 0.0350 0.132 Uiso 1 1 calc R U . . .
H8C H 0.6239 0.6731 0.0717 0.132 Uiso 1 1 calc R U . . .
C9 C 0.4804(2) 0.6481(3) 0.1439(2) 0.0804(12) Uani 1 1 d . . . . .
H9A H 0.4691 0.6066 0.1802 0.121 Uiso 1 1 calc R U . . .
H9B H 0.4478 0.6297 0.1016 0.121 Uiso 1 1 calc R U . . .
H9C H 0.4745 0.7207 0.1533 0.121 Uiso 1 1 calc R U . . .
C10 C 0.6134(2) 0.6696(3) 0.20165(19) 0.0784(11) Uani 1 1 d . . . . .
H10A H 0.6060 0.6338 0.2416 0.118 Uiso 1 1 calc R U . . .
H10B H 0.6053 0.7431 0.2062 0.118 Uiso 1 1 calc R U . . .
H10C H 0.6629 0.6582 0.1966 0.118 Uiso 1 1 calc R U . . .
C21 C 0.44310(16) 0.0555(2) 0.20786(17) 0.0582(9) Uani 1 1 d . . . . .
C23 C 0.3733(2) 0.0374(3) 0.1539(2) 0.0822(13) Uani 1 1 d D . . . .
C31 C 0.3823(2) 0.3885(3) 0.09745(15) 0.0740(11) Uani 1 1 d . . . . .
H31A H 0.4125 0.4454 0.0872 0.089 Uiso 1 1 calc R U . . .
H31B H 0.3974 0.3245 0.0786 0.089 Uiso 1 1 calc R U . . .
C32 C 0.3047(2) 0.4096(6) 0.0689(2) 0.173(3) Uani 1 1 d . . . . .
H32A H 0.2993 0.4785 0.0482 0.208 Uiso 1 1 calc R U . . .
H32B H 0.2855 0.3586 0.0338 0.208 Uiso 1 1 calc R U . . .
C33 C 0.2646(2) 0.4043(4) 0.1222(2) 0.1025(15) Uani 1 1 d . . . . .
H33A H 0.2367 0.3399 0.1191 0.123 Uiso 1 1 calc R U . . .
H33B H 0.2310 0.4628 0.1192 0.123 Uiso 1 1 calc R U . . .
C34 C 0.31989(18) 0.4081(3) 0.18635(18) 0.0756(11) Uani 1 1 d . . . . .
H34A H 0.3229 0.4780 0.2054 0.091 Uiso 1 1 calc R U . . .
H34B H 0.3070 0.3602 0.2193 0.091 Uiso 1 1 calc R U . . .
C26 C 0.3490(7) -0.0757(7) 0.1450(10) 0.157(9) Uani 0.609(10) 1 d D . P B 1
H26A H 0.3357 -0.0998 0.1859 0.236 Uiso 0.609(10) 1 calc R U P B 1
H26B H 0.3886 -0.1176 0.1360 0.236 Uiso 0.609(10) 1 calc R U P B 1
H26C H 0.3074 -0.0812 0.1073 0.236 Uiso 0.609(10) 1 calc R U P B 1
C25 C 0.3914(4) 0.0641(11) 0.0776(4) 0.130(5) Uani 0.609(10) 1 d D . P B 1
H25A H 0.3502 0.0442 0.0422 0.194 Uiso 0.609(10) 1 calc R U P B 1
H25B H 0.4341 0.0259 0.0723 0.194 Uiso 0.609(10) 1 calc R U P B 1
H25C H 0.4003 0.1377 0.0744 0.194 Uiso 0.609(10) 1 calc R U P B 1
C27 C 0.3118(5) 0.1174(11) 0.1581(6) 0.104(5) Uani 0.609(10) 1 d D . P B 1
H27A H 0.2935 0.1044 0.1985 0.156 Uiso 0.609(10) 1 calc R U P B 1
H27B H 0.2725 0.1103 0.1186 0.156 Uiso 0.609(10) 1 calc R U P B 1
H27C H 0.3314 0.1870 0.1598 0.156 Uiso 0.609(10) 1 calc R U P B 1
C25A C 0.3194(6) -0.0195(14) 0.2036(6) 0.111(6) Uani 0.391(10) 1 d D . P B 2
H25D H 0.3061 0.0321 0.2335 0.166 Uiso 0.391(10) 1 calc R U P B 2
H25E H 0.3463 -0.0748 0.2303 0.166 Uiso 0.391(10) 1 calc R U P B 2
H25F H 0.2757 -0.0475 0.1747 0.166 Uiso 0.391(10) 1 calc R U P B 2
C26A C 0.3806(10) -0.0399(14) 0.1133(11) 0.137(10) Uani 0.391(10) 1 d . . P B 2
H26D H 0.3361 -0.0479 0.0791 0.205 Uiso 0.391(10) 1 calc R U P B 2
H26E H 0.3905 -0.1032 0.1393 0.205 Uiso 0.391(10) 1 calc R U P B 2
H26F H 0.4206 -0.0254 0.0915 0.205 Uiso 0.391(10) 1 calc R U P B 2
C27A C 0.3338(10) 0.1226(15) 0.1348(9) 0.086(5) Uani 0.391(10) 1 d . U P B 2
H27D H 0.3548 0.1610 0.1025 0.128 Uiso 0.391(10) 1 calc R U P B 2
H27E H 0.3338 0.1655 0.1740 0.128 Uiso 0.391(10) 1 calc R U P B 2
H27F H 0.2843 0.1032 0.1140 0.128 Uiso 0.391(10) 1 calc R U P B 2

loop_
_atom_site_aniso_label
_atom_site_aniso_U_11
_atom_site_aniso_U_22
_atom_site_aniso_U_33
_atom_site_aniso_U_23
_atom_site_aniso_U_13
_atom_site_aniso_U_12
Y1 0.0357(2) 0.0300(2) 0.0354(2) 0.000 0.00635(16) 0.000
P1 0.0662(6) 0.0595(6) 0.0488(5) 0.0036(4) 0.0265(5) 0.0030(5)
P3 0.0616(9) 0.0329(7) 0.1430(14) 0.000 -0.0076(9) 0.000
O1 0.0437(12) 0.0560(13) 0.0429(11) 0.0058(10) 0.0039(10) 0.0076(10)
N1 0.0449(14) 0.0383(14) 0.0401(13) -0.0009(12) 0.0092(11) 0.0050(12)
N2 0.0416(14) 0.0384(14) 0.0390(13) 0.0002(12) 0.0093(11) 0.0036(11)
N5 0.0366(13) 0.0341(13) 0.0617(16) -0.0039(12) -0.0017(11) -0.0004(11)
C1 0.0460(17) 0.0537(19) 0.0349(15) -0.0065(15) 0.0072(14) 0.0079(16)
C2 0.0409(17) 0.0448(17) 0.0381(15) 0.0047(15) 0.0052(13) -0.0003(14)
C3 0.076(3) 0.058(2) 0.057(2) -0.0063(19) 0.024(2) 0.017(2)
C4 0.135(9) 0.043(5) 0.178(13) -0.048(7) 0.092(9) -0.012(5)
C5 0.118(9) 0.071(6) 0.146(10) -0.027(6) -0.033(6) 0.062(6)
C6 0.194(15) 0.100(7) 0.115(9) 0.002(8) 0.101(10) 0.077(10)
C4A 0.151(16) 0.132(16) 0.144(15) -0.009(8) 0.053(9) 0.002(9)
C5A 0.45(6) 0.18(3) 0.032(9) 0.014(12) 0.031(17) 0.22(3)
C6A 0.078(9) 0.076(11) 0.082(10) -0.002(7) 0.026(7) 0.008(8)
C7 0.064(2) 0.0419(18) 0.0530(19) 0.0031(16) 0.0197(17) -0.0017(16)
C8 0.135(4) 0.051(2) 0.088(3) 0.020(2) 0.045(3) 0.002(2)
C9 0.076(3) 0.053(2) 0.116(3) 0.007(2) 0.028(2) 0.018(2)
C10 0.096(3) 0.052(2) 0.084(3) -0.015(2) 0.012(2) -0.008(2)
C21 0.0429(19) 0.0372(18) 0.089(3) -0.0115(17) 0.0021(18) -0.0021(14)
C23 0.053(2) 0.047(2) 0.129(4) -0.028(3) -0.018(2) 0.0011(19)
C31 0.075(3) 0.099(3) 0.0438(19) 0.013(2) 0.0024(18) -0.013(2)
C32 0.055(3) 0.368(10) 0.085(3) 0.096(5) -0.012(3) -0.009(4)
C33 0.061(3) 0.123(4) 0.108(3) -0.010(3) -0.014(3) 0.034(3)
C34 0.048(2) 0.097(3) 0.075(2) -0.010(2) 0.0015(19) 0.019(2)
C26 0.105(10) 0.046(5) 0.27(2) -0.020(8) -0.071(11) -0.031(5)
C25 0.075(5) 0.221(15) 0.076(5) -0.033(7) -0.021(4) -0.026(7)
C27 0.047(5) 0.130(9) 0.125(10) -0.051(8) -0.006(5) 0.024(5)
C25A 0.065(8) 0.133(14) 0.114(10) 0.008(9) -0.027(7) -0.048(8)
C26A 0.127(17) 0.093(16) 0.148(19) -0.075(15) -0.061(13) -0.012(11)
C27A 0.078(9) 0.067(7) 0.090(8) -0.015(6) -0.029(7) 0.009(7)

loop_
_atom_type_symbol
_atom_type_description
_atom_type_scat_dispersion_real
_atom_type_scat_dispersion_imag
_atom_type_scat_source
C C 0.0033 0.0016 'International Tables Vol C Tables 4.2.6.8 and 6.1.1.4'
H H 0.0000 0.0000 'International Tables Vol C Tables 4.2.6.8 and 6.1.1.4'
N N 0.0061 0.0033 'International Tables Vol C Tables 4.2.6.8 and 6.1.1.4'
O O 0.0106 0.0060 'International Tables Vol C Tables 4.2.6.8 and 6.1.1.4'
P P 0.1023 0.0942 'International Tables Vol C Tables 4.2.6.8 and 6.1.1.4'
Y Y -2.7962 3.5667 'International Tables Vol C Tables 4.2.6.8 and 6.1.1.4'

loop_
_geom_angle_atom_site_label_1
_geom_angle_atom_site_label_2
_geom_angle_atom_site_label_3
_geom_angle
_geom_angle_site_symmetry_1
_geom_angle_site_symmetry_3
N1 Y1 N1 173.29(11) 2_655 .
N1 Y1 O1 86.47(7) 2_655 .
N1 Y1 O1 91.82(7) . .
N1 Y1 O1 91.82(7) 2_655 2_655
N1 Y1 O1 86.47(7) . 2_655
O1 Y1 O1 150.53(10) . 2_655
N1 Y1 N5 92.90(8) 2_655 .
N1 Y1 N5 93.52(8) . .
O1 Y1 N5 87.96(7) . .
O1 Y1 N5 121.51(7) 2_655 .
N1 Y1 N5 93.52(8) 2_655 2_655
N1 Y1 N5 92.90(8) . 2_655
O1 Y1 N5 121.51(7) . 2_655
O1 Y1 N5 87.96(7) 2_655 2_655
N5 Y1 N5 33.56(11) . 2_655
N1 Y1 N2 139.62(8) 2_655 .
N1 Y1 N2 33.70(7) . .
O1 Y1 N2 80.21(7) . .
O1 Y1 N2 82.24(7) 2_655 .
N5 Y1 N2 124.21(8) . .
N5 Y1 N2 125.89(8) 2_655 .
N1 Y1 N2 33.71(7) 2_655 2_655
N1 Y1 N2 139.62(8) . 2_655
O1 Y1 N2 82.24(7) . 2_655
O1 Y1 N2 80.21(7) 2_655 2_655
N5 Y1 N2 125.89(8) . 2_655
N5 Y1 N2 124.20(8) 2_655 2_655
N2 Y1 N2 106.30(10) . 2_655
C1 P1 C2 87.35(13) . .
C21 P3 C21 87.7(2) 2_655 .
C34 O1 C31 107.6(3) . .
C34 O1 Y1 127.77(18) . .
C31 O1 Y1 124.52(19) . .
C1 N1 N2 113.0(2) . .
C1 N1 Y1 171.21(19) . .
N2 N1 Y1 75.37(13) . .
C2 N2 N1 112.6(2) . .
C2 N2 Y1 175.3(2) . .
N1 N2 Y1 70.93(13) . .
C21 N5 N5 112.49(17) . 2_655
C21 N5 Y1 174.3(2) . .
N5 N5 Y1 73.22(5) 2_655 .
N1 C1 C3 119.6(3) . .
N1 C1 P1 113.6(2) . .
C3 C1 P1 126.8(2) . .
N2 C2 C7 120.5(2) . .
N2 C2 P1 113.4(2) . .
C7 C2 P1 126.0(2) . .
C6A C3 C5A 109.6(12) . .
C4 C3 C5 110.5(9) . .
C4 C3 C1 111.2(5) . .
C6A C3 C1 114.9(15) . .
C5A C3 C1 114.2(11) . .
C5 C3 C1 105.3(5) . .
C4 C3 C6 109.6(8) . .
C5 C3 C6 111.6(8) . .
C1 C3 C6 108.6(8) . .
C6A C3 C4A 105.3(12) . .
C5A C3 C4A 104.3(13) . .
C1 C3 C4A 107.5(13) . .
C3 C4 H4A 109.5 . .
C3 C4 H4B 109.5 . .
H4A C4 H4B 109.5 . .
C3 C4 H4C 109.5 . .
H4A C4 H4C 109.5 . .
H4B C4 H4C 109.5 . .
C3 C5 H5A 109.5 . .
C3 C5 H5B 109.5 . .
H5A C5 H5B 109.5 . .
C3 C5 H5C 109.5 . .
H5A C5 H5C 109.5 . .
H5B C5 H5C 109.5 . .
C3 C6 H6A 109.5 . .
C3 C6 H6B 109.5 . .
H6A C6 H6B 109.5 . .
C3 C6 H6C 109.5 . .
H6A C6 H6C 109.5 . .
H6B C6 H6C 109.5 . .
C3 C4A H4A1 109.5 . .
C3 C4A H4A2 109.5 . .
H4A1 C4A H4A2 109.5 . .
C3 C4A H4A3 109.5 . .
H4A1 C4A H4A3 109.5 . .
H4A2 C4A H4A3 109.5 . .
C3 C5A H5A1 109.5 . .
C3 C5A H5A2 109.5 . .
H5A1 C5A H5A2 109.5 . .
C3 C5A H5A3 109.5 . .
H5A1 C5A H5A3 109.5 . .
H5A2 C5A H5A3 109.5 . .
C3 C6A H6A1 109.5 . .
C3 C6A H6A2 109.5 . .
H6A1 C6A H6A2 109.5 . .
C3 C6A H6A3 109.5 . .
H6A1 C6A H6A3 109.5 . .
H6A2 C6A H6A3 109.5 . .
C2 C7 C9 110.0(3) . .
C2 C7 C10 108.7(3) . .
C9 C7 C10 110.8(3) . .
C2 C7 C8 110.3(3) . .
C9 C7 C8 108.8(3) . .
C10 C7 C8 108.3(3) . .
C7 C8 H8A 109.5 . .
C7 C8 H8B 109.5 . .
H8A C8 H8B 109.5 . .
C7 C8 H8C 109.5 . .
H8A C8 H8C 109.5 . .
H8B C8 H8C 109.5 . .
C7 C9 H9A 109.5 . .
C7 C9 H9B 109.5 . .
H9A C9 H9B 109.5 . .
C7 C9 H9C 109.5 . .
H9A C9 H9C 109.5 . .
H9B C9 H9C 109.5 . .
C7 C10 H10A 109.5 . .
C7 C10 H10B 109.5 . .
H10A C10 H10B 109.5 . .
C7 C10 H10C 109.5 . .
H10A C10 H10C 109.5 . .
H10B C10 H10C 109.5 . .
N5 C21 C23 121.2(3) . .
N5 C21 P3 113.7(2) . .
C23 C21 P3 125.0(2) . .
C26A C23 C27A 124.7(12) . .
C26A C23 C21 111.8(8) . .
C27A C23 C21 114.6(8) . .
C26 C23 C21 114.7(6) . .
C26 C23 C27 115.5(8) . .
C21 C23 C27 112.9(5) . .
C26 C23 C25 101.7(8) . .
C21 C23 C25 108.0(4) . .
C27 C23 C25 102.3(6) . .
C26A C23 C25A 101.2(10) . .
C27A C23 C25A 99.1(10) . .
C21 C23 C25A 99.8(5) . .
C32 C31 O1 106.1(3) . .
C32 C31 H31A 110.5 . .
O1 C31 H31A 110.5 . .
C32 C31 H31B 110.5 . .
O1 C31 H31B 110.5 . .
H31A C31 H31B 108.7 . .
C33 C32 C31 109.4(3) . .
C33 C32 H32A 109.8 . .
C31 C32 H32A 109.8 . .
C33 C32 H32B 109.8 . .
C31 C32 H32B 109.8 . .
H32A C32 H32B 108.3 . .
C32 C33 C34 105.8(3) . .
C32 C33 H33A 110.6 . .
C34 C33 H33A 110.6 . .
C32 C33 H33B 110.6 . .
C34 C33 H33B 110.6 . .
H33A C33 H33B 108.7 . .
O1 C34 C33 107.4(3) . .
O1 C34 H34A 110.2 . .
C33 C34 H34A 110.2 . .
O1 C34 H34B 110.2 . .
C33 C34 H34B 110.2 . .
H34A C34 H34B 108.5 . .
C23 C26 H26A 109.5 . .
C23 C26 H26B 109.5 . .
H26A C26 H26B 109.5 . .
C23 C26 H26C 109.5 . .
H26A C26 H26C 109.5 . .
H26B C26 H26C 109.5 . .
C23 C25 H25A 109.5 . .
C23 C25 H25B 109.5 . .
H25A C25 H25B 109.5 . .
C23 C25 H25C 109.5 . .
H25A C25 H25C 109.5 . .
H25B C25 H25C 109.5 . .
C23 C27 H27A 109.5 . .
C23 C27 H27B 109.5 . .
H27A C27 H27B 109.5 . .
C23 C27 H27C 109.5 . .
H27A C27 H27C 109.5 . .
H27B C27 H27C 109.5 . .
C23 C25A H25D 109.5 . .
C23 C25A H25E 109.5 . .
H25D C25A H25E 109.5 . .
C23 C25A H25F 109.5 . .
H25D C25A H25F 109.5 . .
H25E C25A H25F 109.5 . .
C23 C26A H26D 109.5 . .
C23 C26A H26E 109.5 . .
H26D C26A H26E 109.5 . .
C23 C26A H26F 109.5 . .
H26D C26A H26F 109.5 . .
H26E C26A H26F 109.5 . .
C23 C27A H27D 109.5 . .
C23 C27A H27E 109.5 . .
H27D C27A H27E 109.5 . .
C23 C27A H27F 109.5 . .
H27D C27A H27F 109.5 . .
H27E C27A H27F 109.5 . .

loop_
_geom_bond_atom_site_label_1
_geom_bond_atom_site_label_2
_geom_bond_distance
_geom_bond_site_symmetry_2
Y1 N1 2.357(2) 2_655
Y1 N1 2.357(2) .
Y1 O1 2.3884(19) .
Y1 O1 2.3885(19) 2_655
Y1 N5 2.389(2) .
Y1 N5 2.389(2) 2_655
Y1 N2 2.413(2) .
Y1 N2 2.413(2) 2_655
P1 C1 1.742(3) .
P1 C2 1.760(3) .
P3 C21 1.739(3) 2_655
P3 C21 1.739(3) .
O1 C34 1.445(4) .
O1 C31 1.462(3) .
N1 C1 1.338(3) .
N1 N2 1.384(3) .
N2 C2 1.331(3) .
N5 C21 1.345(3) .
N5 N5 1.379(4) 2_655
C1 C3 1.527(4) .
C2 C7 1.521(4) .
C3 C4 1.489(8) .
C3 C6A 1.501(13) .
C3 C5A 1.512(13) .
C3 C5 1.523(8) .
C3 C6 1.535(9) .
C3 C4A 1.553(14) .
C4 H4A 0.9600 .
C4 H4B 0.9600 .
C4 H4C 0.9600 .
C5 H5A 0.9600 .
C5 H5B 0.9600 .
C5 H5C 0.9600 .
C6 H6A 0.9600 .
C6 H6B 0.9600 .
C6 H6C 0.9600 .
C4A H4A1 0.9600 .
C4A H4A2 0.9600 .
C4A H4A3 0.9600 .
C5A H5A1 0.9600 .
C5A H5A2 0.9600 .
C5A H5A3 0.9600 .
C6A H6A1 0.9600 .
C6A H6A2 0.9600 .
C6A H6A3 0.9600 .
C7 C9 1.525(4) .
C7 C10 1.530(4) .
C7 C8 1.543(4) .
C8 H8A 0.9600 .
C8 H8B 0.9600 .
C8 H8C 0.9600 .
C9 H9A 0.9600 .
C9 H9B 0.9600 .
C9 H9C 0.9600 .
C10 H10A 0.9600 .
C10 H10B 0.9600 .
C10 H10C 0.9600 .
C21 C23 1.518(5) .
C23 C26A 1.308(16) .
C23 C27A 1.326(17) .
C23 C26 1.516(8) .
C23 C27 1.555(10) .
C23 C25 1.673(8) .
C23 C25A 1.725(10) .
C31 C32 1.460(5) .
C31 H31A 0.9700 .
C31 H31B 0.9700 .
C32 C33 1.436(5) .
C32 H32A 0.9700 .
C32 H32B 0.9700 .
C33 C34 1.464(5) .
C33 H33A 0.9700 .
C33 H33B 0.9700 .
C34 H34A 0.9700 .
C34 H34B 0.9700 .
C26 H26A 0.9600 .
C26 H26B 0.9600 .
C26 H26C 0.9600 .
C25 H25A 0.9600 .
C25 H25B 0.9600 .
C25 H25C 0.9600 .
C27 H27A 0.9600 .
C27 H27B 0.9600 .
C27 H27C 0.9600 .
C25A H25D 0.9600 .
C25A H25E 0.9600 .
C25A H25F 0.9600 .
C26A H26D 0.9600 .
C26A H26E 0.9600 .
C26A H26F 0.9600 .
C27A H27D 0.9600 .
C27A H27E 0.9600 .
C27A H27F 0.9600 .

loop_
_geom_torsion_atom_site_label_1
_geom_torsion_atom_site_label_2
_geom_torsion_atom_site_label_3
_geom_torsion_atom_site_label_4
_geom_torsion
_geom_torsion_site_symmetry_1
C1 N1 N2 C2 0.3(3) .
Y1 N1 N2 C2 -176.7(2) .
C1 N1 N2 Y1 177.0(2) .
N2 N1 C1 C3 176.1(3) .
N2 N1 C1 P1 -1.0(3) .
C2 P1 C1 N1 1.0(2) .
C2 P1 C1 C3 -175.8(3) .
N1 N2 C2 C7 -177.4(2) .
N1 N2 C2 P1 0.5(3) .
C1 P1 C2 N2 -0.8(2) .
C1 P1 C2 C7 176.9(3) .
N1 C1 C3 C4 47.2(9) .
P1 C1 C3 C4 -136.1(9) .
N1 C1 C3 C6A -178.4(12) .
P1 C1 C3 C6A -1.7(13) .
N1 C1 C3 C5A -51(2) .
P1 C1 C3 C5A 126(2) .
N1 C1 C3 C5 -72.5(7) .
P1 C1 C3 C5 104.2(7) .
N1 C1 C3 C6 167.8(8) .
P1 C1 C3 C6 -15.5(9) .
N1 C1 C3 C4A 64.7(16) .
P1 C1 C3 C4A -118.6(16) .
N2 C2 C7 C9 -47.2(4) .
P1 C2 C7 C9 135.2(3) .
N2 C2 C7 C10 74.2(4) .
P1 C2 C7 C10 -103.4(3) .
N2 C2 C7 C8 -167.2(3) .
P1 C2 C7 C8 15.2(4) .
N5 N5 C21 C23 -178.6(3) 2_655
N5 N5 C21 P3 -0.5(4) 2_655
C21 P3 C21 N5 0.20(15) 2_655
C21 P3 C21 C23 178.2(4) 2_655
N5 C21 C23 C26A 138.8(12) .
P3 C21 C23 C26A -39.0(13) .
N5 C21 C23 C27A -10.2(11) .
P3 C21 C23 C27A 172.0(10) .
N5 C21 C23 C26 -173.9(9) .
P3 C21 C23 C26 8.3(10) .
N5 C21 C23 C27 -38.8(8) .
P3 C21 C23 C27 143.4(6) .
N5 C21 C23 C25 73.6(6) .
P3 C21 C23 C25 -104.3(6) .
N5 C21 C23 C25A -114.9(8) .
P3 C21 C23 C25A 67.3(8) .
C34 O1 C31 C32 -7.9(5) .
Y1 O1 C31 C32 175.2(3) .
O1 C31 C32 C33 -4.6(6) .
C31 C32 C33 C34 15.1(7) .
C31 O1 C34 C33 17.3(4) .
Y1 O1 C34 C33 -165.9(3) .
C32 C33 C34 O1 -19.9(6) .
